data_7129741
loop_
_publ_author_name
'Kr\"amer, Felix'
'Radius, Michael'
'Berberich, Helga'
'Fern\'andez, Israel'
'Breher, Frank'

_publ_section_title
;
 A neutral, acyclic, borataalkene-like ligand for group 11 metals: L- and
 Z-type ligands side by side.
;
_journal_issue 24
_journal_name_full 'Chemical communications (Cambridge, England)'
_journal_page_first 3905
_journal_page_last 3908
_journal_paper_doi 10.1039/d2cc00199c
_journal_volume 58
_journal_year 2022
_chemical_formula_moiety 'C24 H28 Au B Cl P'
_chemical_formula_sum 'C24 H28 Au B Cl P'
_chemical_formula_weight 590.66
_space_group_crystal_system monoclinic
_space_group_IT_number 14
_space_group_name_Hall '-P 2ybc'
_space_group_name_H-M_alt 'P 1 21/c 1'
_atom_sites_solution_hydrogens geom
_atom_sites_solution_primary dual
_audit_creation_date 2022-02-04
_audit_creation_method
;
Olex2 1.2
(compiled 2018.05.29 svn.r3508 for OlexSys, GUI svn.r5506)
;
_audit_update_record
;
2022-02-07 deposited with the CCDC.	2022-02-21 downloaded from the CCDC.
;
_cell_angle_alpha 90
_cell_angle_beta 95.133(5)
_cell_angle_gamma 90
_cell_formula_units_Z 8
_cell_length_a 17.1732(10)
_cell_length_b 13.6458(6)
_cell_length_c 19.7945(11)
_cell_measurement_reflns_used 36687
_cell_measurement_temperature 200
_cell_measurement_theta_max 29.45
_cell_measurement_theta_min 1.43
_cell_volume 4620.1(4)
_computing_molecular_graphics 'Olex2 (Dolomanov et al., 2009)'
_computing_publication_material 'Olex2 (Dolomanov et al., 2009)'
_computing_structure_refinement 'ShelXL (Sheldrick, 2015)'
_computing_structure_solution 'ShelXT (Sheldrick, 2015)'
_diffrn_ambient_temperature 200
_diffrn_detector 'image plate (34 cm diameter)'
_diffrn_detector_area_resol_mean 6.67
_diffrn_detector_type STOE
_diffrn_measured_fraction_theta_full 0.999
_diffrn_measured_fraction_theta_max 0.999
_diffrn_measurement_device '2-circle goniometer'
_diffrn_measurement_device_type 'STOE IPDS II'
_diffrn_measurement_method 'rotation method'
_diffrn_radiation_collimation '0.5 mm diameter, monocapillary'
_diffrn_radiation_monochromator 'plane graphite'
_diffrn_radiation_polarisn_norm 0
_diffrn_radiation_type MoK\a
_diffrn_radiation_wavelength 0.71073
_diffrn_reflns_av_R_equivalents 0.0718
_diffrn_reflns_av_unetI/netI 0.0424
_diffrn_reflns_Laue_measured_fraction_full 0.999
_diffrn_reflns_Laue_measured_fraction_max 0.999
_diffrn_reflns_limit_h_max 21
_diffrn_reflns_limit_h_min -21
_diffrn_reflns_limit_k_max 17
_diffrn_reflns_limit_k_min -17
_diffrn_reflns_limit_l_max 25
_diffrn_reflns_limit_l_min -20
_diffrn_reflns_number 41914
_diffrn_reflns_point_group_measured_fraction_full 0.999
_diffrn_reflns_point_group_measured_fraction_max 0.999
_diffrn_reflns_theta_full 25.242
_diffrn_reflns_theta_max 27.000
_diffrn_reflns_theta_min 1.815
_diffrn_source 'sealed X-ray tube, 12 x 0.4 mm long-fine focus'
_diffrn_source_current 40
_diffrn_source_power 2.000
_diffrn_source_voltage 50
_exptl_absorpt_coefficient_mu 6.58
_exptl_absorpt_correction_T_max 0.4577
_exptl_absorpt_correction_T_min 0.1221
_exptl_absorpt_correction_type multi-scan
_exptl_absorpt_process_details
;
STOE X-Red32, absorption correction by Gaussian integration, analogous to
P. Coppens, "The Evaluation of Absorption and Extinction in Single-Crystal
Structure Analysis", published in: F. R. Ahmed (Editor), "Crystallographic
Computing", Munksgaard, Copenhagen (1970), 255 - 270.
Afterwards scaling of reflection intensities was performed within STOE LANA.
J. Koziskova, F. Hahn, J. Richter, J. Kozisek, "Comparison of different
absorption corrections on the model structure of tetrakis(\m~2~-acetato)-
diaqua-di-copper(II)", Acta Chimica Slovaca, vol. 9, no. 2, 2016, pp. 136 - 140.
;
_exptl_crystal_colour colourless
_exptl_crystal_colour_primary colourless
_exptl_crystal_density_diffrn 1.698
_exptl_crystal_description fragment
_exptl_crystal_F_000 2304
_exptl_crystal_recrystallization_method 'The material was recrystallised from DCM by slow evaporation'
_exptl_crystal_size_max 0.6
_exptl_crystal_size_mid 0.383
_exptl_crystal_size_min 0.25
_refine_diff_density_max 1.469
_refine_diff_density_min -1.793
_refine_diff_density_rms 0.167
_refine_ls_extinction_coef 0.00067(9)
_refine_ls_extinction_expression Fc^*^=kFc[1+0.001xFc^2^\l^3^/sin(2\q)]^-1/4^
_refine_ls_extinction_method 'SHELXL-2017/1 (Sheldrick 2017)'
_refine_ls_goodness_of_fit_ref 1.028
_refine_ls_hydrogen_treatment constr
_refine_ls_matrix_type full
_refine_ls_number_parameters 512
_refine_ls_number_reflns 10070
_refine_ls_number_restraints 0
_refine_ls_restrained_S_all 1.028
_refine_ls_R_factor_all 0.0660
_refine_ls_R_factor_gt 0.0528
_refine_ls_shift/su_max 0.002
_refine_ls_shift/su_mean 0.000
_refine_ls_structure_factor_coef Fsqd
_refine_ls_weighting_details 'w=1/[\s^2^(Fo^2^)+(0.1042P)^2^] where P=(Fo^2^+2Fc^2^)/3'
_refine_ls_weighting_scheme calc
_refine_ls_wR_factor_gt 0.1447
_refine_ls_wR_factor_ref 0.1548
_reflns_Friedel_coverage 0.000
_reflns_number_gt 7634
_reflns_number_total 10070
_reflns_threshold_expression 'I > 2\s(I)'
_cod_data_source_file d2cc00199c2.cif
_cod_data_source_block mr606
_cod_depositor_comments 'Adding full bibliography for 7129741.cif.'
_cod_database_code 7129741
_shelx_shelxl_version_number 2017/1
_shelx_space_group_comment
;
The symmetry employed for this shelxl refinement is uniquely defined
by the following loop, which should always be used as a source of
symmetry information in preference to the above space-group names.
They are only intended as comments.
;
_shelx_estimated_absorpt_t_max 0.291
_shelx_estimated_absorpt_t_min 0.111
_olex2_refinement_description
;
1. Fixed Uiso
 At 1.2 times of:
  All C(H) groups, All C(H,H) groups
 At 1.5 times of:
  All C(H,H,H) groups
2.a Secondary CH2 refined with riding coordinates:
 C41(H41A,H41B), C43(H43A,H43B), C91(H91A,H91B), C93(H93A,H93B)
2.b Aromatic/amide H refined with riding coordinates:
 C12(H12), C13(H13), C14(H14), C15(H15), C16(H16), C22(H22), C23(H23),
 C24(H24), C25(H25), C26(H26), C32(H32), C33(H33), C34(H34), C35(H35), C36(H36),
  C62(H62), C63(H63), C64(H64), C65(H65), C66(H66), C72(H72), C73(H73),
 C74(H74), C75(H75), C76(H76), C82(H82), C83(H83), C84(H84), C85(H85), C86(H86)
2.c Idealised Me refined as rotating group:
 C2(H2A,H2B,H2C), C42(H42A,H42B,H42C), C44(H44A,H44B,H44C), C52(H52A,H52B,
 H52C), C92(H92A,H92B,H92C), C94(H94A,H94B,H94C)
;
_olex2_diffrn_ambient_temperature_device 'Oxford Cryosystems'
_olex2_exptl_crystal_mounting_method 'The crystal was mounted on a MITIGEN holder in perfluoroether oil'
_olex2_submission_original_sample_id MR606
_olex2_submission_special_instructions 'No special instructions were received'

loop_
_space_group_symop_operation_xyz
'x, y, z'
'-x, y+1/2, -z+1/2'
'-x, -y, -z'
'x, -y-1/2, z-1/2'

loop_
_atom_site_label
_atom_site_type_symbol
_atom_site_fract_x
_atom_site_fract_y
_atom_site_fract_z
_atom_site_U_iso_or_equiv
_atom_site_adp_type
_atom_site_occupancy
_atom_site_site_symmetry_order
_atom_site_calc_flag
_atom_site_refinement_flags_posn
_atom_site_refinement_flags_adp
_atom_site_refinement_flags_occupancy
_atom_site_disorder_assembly
_atom_site_disorder_group
Au1 Au 0.36812(2) 0.76210(2) 0.42250(2) 0.06052(12) Uani 1 1 d . . . . .
Cl1 Cl 0.32146(11) 0.75588(15) 0.52655(9) 0.0675(4) Uani 1 1 d . . . . .
C1 C 0.4100(4) 0.7723(6) 0.3256(3) 0.0618(17) Uani 1 1 d . . . . .
B1 B 0.3457(5) 0.6931(6) 0.3113(4) 0.0619(18) Uani 1 1 d . . . . .
P1 P 0.51090(11) 0.73971(13) 0.33216(9) 0.0576(4) Uani 1 1 d . . . . .
C2 C 0.3986(4) 0.8766(6) 0.2952(4) 0.0745(19) Uani 1 1 d . . . . .
H2A H 0.344378 0.897487 0.297712 0.112 Uiso 1 1 calc GR . . . .
H2B H 0.410530 0.875902 0.247643 0.112 Uiso 1 1 calc GR . . . .
H2C H 0.433849 0.922462 0.320868 0.112 Uiso 1 1 calc GR . . . .
C11 C 0.5422(4) 0.6416(5) 0.3908(3) 0.0612(15) Uani 1 1 d . . . . .
C12 C 0.5531(4) 0.6605(5) 0.4601(3) 0.0611(16) Uani 1 1 d . . . . .
H12 H 0.540777 0.723236 0.476956 0.073 Uiso 1 1 calc R . . . .
C13 C 0.5820(4) 0.5878(6) 0.5048(4) 0.0718(19) Uani 1 1 d . . . . .
H13 H 0.588758 0.600667 0.552110 0.086 Uiso 1 1 calc R . . . .
C14 C 0.6010(4) 0.4961(6) 0.4802(4) 0.0704(19) Uani 1 1 d . . . . .
H14 H 0.622175 0.446876 0.510405 0.085 Uiso 1 1 calc R . . . .
C15 C 0.5891(4) 0.4773(6) 0.4123(4) 0.0707(18) Uani 1 1 d . . . . .
H15 H 0.601132 0.414138 0.395954 0.085 Uiso 1 1 calc R . . . .
C16 C 0.5600(4) 0.5481(5) 0.3665(3) 0.0649(17) Uani 1 1 d . . . . .
H16 H 0.552290 0.533723 0.319424 0.078 Uiso 1 1 calc R . . . .
C21 C 0.5697(4) 0.8454(5) 0.3606(3) 0.0629(16) Uani 1 1 d . . . . .
C22 C 0.5507(4) 0.8984(5) 0.4180(3) 0.0702(18) Uani 1 1 d . . . . .
H22 H 0.505078 0.881913 0.439325 0.084 Uiso 1 1 calc R . . . .
C23 C 0.5970(5) 0.9725(6) 0.4431(4) 0.081(2) Uani 1 1 d . . . . .
H23 H 0.582377 1.009012 0.480812 0.097 Uiso 1 1 calc R . . . .
C24 C 0.6657(5) 0.9961(6) 0.4146(4) 0.087(2) Uani 1 1 d . . . . .
H24 H 0.698650 1.046769 0.433582 0.105 Uiso 1 1 calc R . . . .
C25 C 0.6855(5) 0.9450(6) 0.3581(4) 0.084(2) Uani 1 1 d . . . . .
H25 H 0.731870 0.961044 0.337747 0.101 Uiso 1 1 calc R . . . .
C26 C 0.6372(4) 0.8700(6) 0.3313(3) 0.0707(19) Uani 1 1 d . . . . .
H26 H 0.650698 0.835340 0.292403 0.085 Uiso 1 1 calc R . . . .
C31 C 0.5398(4) 0.7037(5) 0.2501(3) 0.0608(16) Uani 1 1 d . . . . .
C32 C 0.6167(4) 0.6747(6) 0.2419(3) 0.0685(18) Uani 1 1 d . . . . .
H32 H 0.653713 0.670946 0.280459 0.082 Uiso 1 1 calc R . . . .
C33 C 0.6392(4) 0.6519(6) 0.1794(4) 0.0727(19) Uani 1 1 d . . . . .
H33 H 0.691637 0.632948 0.174498 0.087 Uiso 1 1 calc R . . . .
C34 C 0.5860(4) 0.6565(6) 0.1239(3) 0.075(2) Uani 1 1 d . . . . .
H34 H 0.601135 0.638853 0.080525 0.090 Uiso 1 1 calc R . . . .
C35 C 0.5102(5) 0.6868(6) 0.1305(4) 0.074(2) Uani 1 1 d . . . . .
H35 H 0.474155 0.692641 0.091381 0.088 Uiso 1 1 calc R . . . .
C36 C 0.4867(4) 0.7085(6) 0.1933(4) 0.0665(18) Uani 1 1 d . . . . .
H36 H 0.434005 0.726877 0.197753 0.080 Uiso 1 1 calc R . . . .
C41 C 0.3610(4) 0.5775(5) 0.3163(3) 0.0676(17) Uani 1 1 d . . . . .
H41A H 0.379874 0.555397 0.272989 0.081 Uiso 1 1 calc R . . . .
H41B H 0.403639 0.565712 0.352418 0.081 Uiso 1 1 calc R . . . .
C42 C 0.2921(4) 0.5141(7) 0.3307(4) 0.089(2) Uani 1 1 d . . . . .
H42A H 0.250457 0.521172 0.293783 0.133 Uiso 1 1 calc GR . . . .
H42B H 0.272516 0.534683 0.373509 0.133 Uiso 1 1 calc GR . . . .
H42C H 0.308581 0.445406 0.334150 0.133 Uiso 1 1 calc GR . . . .
C43 C 0.2622(4) 0.7259(6) 0.2762(4) 0.0689(19) Uani 1 1 d . . . . .
H43A H 0.220628 0.687445 0.295417 0.083 Uiso 1 1 calc R . . . .
H43B H 0.253367 0.796061 0.285774 0.083 Uiso 1 1 calc R . . . .
C44 C 0.2579(5) 0.7098(7) 0.1989(4) 0.081(2) Uani 1 1 d . . . . .
H44A H 0.203784 0.717933 0.179449 0.121 Uiso 1 1 calc GR . . . .
H44B H 0.275882 0.643460 0.189441 0.121 Uiso 1 1 calc GR . . . .
H44C H 0.291329 0.757803 0.178610 0.121 Uiso 1 1 calc GR . . . .
Au2 Au 0.86732(2) 0.71820(2) 0.66575(2) 0.05891(11) Uani 1 1 d . . . . .
Cl2 Cl 0.81686(11) 0.74200(15) 0.76710(9) 0.0675(4) Uani 1 1 d . . . . .
C51 C 0.9141(4) 0.6864(5) 0.5717(3) 0.0618(16) Uani 1 1 d . . . . .
B2 B 0.8467(5) 0.7573(7) 0.5463(4) 0.066(2) Uani 1 1 d . . . . .
P2 P 1.01263(11) 0.72599(14) 0.57562(9) 0.0575(4) Uani 1 1 d . . . . .
C52 C 0.9070(4) 0.5757(6) 0.5567(4) 0.076(2) Uani 1 1 d . . . . .
H52A H 0.939093 0.539094 0.591560 0.113 Uiso 1 1 calc GR . . . .
H52B H 0.925209 0.562076 0.512115 0.113 Uiso 1 1 calc GR . . . .
H52C H 0.852272 0.555496 0.556889 0.113 Uiso 1 1 calc GR . . . .
C61 C 1.0771(4) 0.6344(5) 0.6159(4) 0.0653(17) Uani 1 1 d . . . . .
C62 C 1.0586(4) 0.5928(6) 0.6779(4) 0.0697(18) Uani 1 1 d . . . . .
H62 H 1.011214 0.610637 0.696076 0.084 Uiso 1 1 calc R . . . .
C63 C 1.1084(5) 0.5265(6) 0.7124(4) 0.085(2) Uani 1 1 d . . . . .
H63 H 1.094819 0.497904 0.753533 0.103 Uiso 1 1 calc R . . . .
C64 C 1.1782(5) 0.5022(6) 0.6866(5) 0.089(2) Uani 1 1 d . . . . .
H64 H 1.213593 0.458374 0.710696 0.107 Uiso 1 1 calc R . . . .
C65 C 1.1963(5) 0.5418(6) 0.6259(5) 0.089(2) Uani 1 1 d . . . . .
H65 H 1.243923 0.524303 0.608015 0.107 Uiso 1 1 calc R . . . .
C66 C 1.1464(4) 0.6059(6) 0.5910(4) 0.0742(19) Uani 1 1 d . . . . .
H66 H 1.159572 0.631431 0.548864 0.089 Uiso 1 1 calc R . . . .
C71 C 1.0366(4) 0.8389(5) 0.6210(3) 0.0612(15) Uani 1 1 d . . . . .
C72 C 1.0407(4) 0.8393(5) 0.6916(3) 0.0655(17) Uani 1 1 d . . . . .
H72 H 1.027998 0.781363 0.714819 0.079 Uiso 1 1 calc R . . . .
C73 C 1.0628(4) 0.9216(5) 0.7282(3) 0.0687(18) Uani 1 1 d . . . . .
H73 H 1.064098 0.920365 0.776266 0.082 Uiso 1 1 calc R . . . .
C74 C 1.0829(5) 1.0053(6) 0.6961(4) 0.080(2) Uani 1 1 d . . . . .
H74 H 1.099909 1.061434 0.721713 0.096 Uiso 1 1 calc R . . . .
C75 C 1.0781(5) 1.0075(6) 0.6253(4) 0.082(2) Uani 1 1 d . . . . .
H75 H 1.090190 1.066014 0.602454 0.099 Uiso 1 1 calc R . . . .
C76 C 1.0561(4) 0.9251(5) 0.5887(3) 0.0687(18) Uani 1 1 d . . . . .
H76 H 1.053989 0.926848 0.540583 0.082 Uiso 1 1 calc R . . . .
C81 C 1.0415(4) 0.7441(6) 0.4909(4) 0.0641(17) Uani 1 1 d . . . . .
C82 C 1.1153(4) 0.7777(6) 0.4801(3) 0.0671(18) Uani 1 1 d . . . . .
H82 H 1.152195 0.791317 0.517585 0.081 Uiso 1 1 calc R . . . .
C83 C 1.1355(4) 0.7917(6) 0.4135(4) 0.0708(19) Uani 1 1 d . . . . .
H83 H 1.186508 0.813521 0.405993 0.085 Uiso 1 1 calc R . . . .
C84 C 1.0822(4) 0.7742(6) 0.3600(4) 0.077(2) Uani 1 1 d . . . . .
H84 H 1.096113 0.785338 0.315219 0.092 Uiso 1 1 calc R . . . .
C85 C 1.0079(5) 0.7403(7) 0.3696(4) 0.076(2) Uani 1 1 d . . . . .
H85 H 0.971269 0.727696 0.331716 0.092 Uiso 1 1 calc R . . . .
C86 C 0.9875(4) 0.7250(6) 0.4349(4) 0.0669(18) Uani 1 1 d . . . . .
H86 H 0.936764 0.701570 0.441920 0.080 Uiso 1 1 calc R . . . .
C91 C 0.8574(4) 0.8723(6) 0.5356(4) 0.076(2) Uani 1 1 d . . . . .
H91A H 0.912840 0.889208 0.548310 0.092 Uiso 1 1 calc R . . . .
H91B H 0.846282 0.886971 0.486658 0.092 Uiso 1 1 calc R . . . .
C92 C 0.8071(6) 0.9376(7) 0.5747(5) 0.119(4) Uani 1 1 d . . . . .
H92A H 0.807219 1.004141 0.556039 0.179 Uiso 1 1 calc GR . . . .
H92B H 0.827721 0.938996 0.622481 0.179 Uiso 1 1 calc GR . . . .
H92C H 0.753451 0.912316 0.571116 0.179 Uiso 1 1 calc GR . . . .
C93 C 0.7641(4) 0.7145(6) 0.5181(4) 0.0687(19) Uani 1 1 d . . . . .
H93A H 0.755204 0.650683 0.539917 0.082 Uiso 1 1 calc R . . . .
H93B H 0.722105 0.759975 0.529049 0.082 Uiso 1 1 calc R . . . .
C94 C 0.7615(5) 0.7011(8) 0.4418(4) 0.088(3) Uani 1 1 d . . . . .
H94A H 0.772420 0.763841 0.420537 0.132 Uiso 1 1 calc GR . . . .
H94B H 0.709474 0.678015 0.424440 0.132 Uiso 1 1 calc GR . . . .
H94C H 0.800849 0.652802 0.431308 0.132 Uiso 1 1 calc GR . . . .

loop_
_atom_site_aniso_label
_atom_site_aniso_U_11
_atom_site_aniso_U_22
_atom_site_aniso_U_33
_atom_site_aniso_U_23
_atom_site_aniso_U_13
_atom_site_aniso_U_12
Au1 0.06045(18) 0.06994(19) 0.05147(17) -0.00010(11) 0.00676(12) 0.00409(12)
Cl1 0.0711(11) 0.0817(11) 0.0504(9) -0.0031(8) 0.0096(8) 0.0065(9)
C1 0.059(4) 0.082(5) 0.047(3) 0.009(3) 0.012(3) 0.007(3)
B1 0.065(5) 0.072(5) 0.051(4) 0.006(4) 0.015(3) 0.008(4)
P1 0.0596(10) 0.0648(10) 0.0488(9) -0.0011(7) 0.0065(7) 0.0008(8)
C2 0.078(5) 0.076(5) 0.070(4) 0.011(4) 0.008(4) 0.009(4)
C11 0.062(4) 0.068(4) 0.054(3) 0.002(3) 0.009(3) -0.004(3)
C12 0.064(4) 0.071(4) 0.048(3) 0.000(3) 0.003(3) -0.001(3)
C13 0.068(4) 0.089(5) 0.058(4) 0.008(4) 0.001(3) -0.007(4)
C14 0.068(4) 0.077(5) 0.066(4) 0.019(4) 0.001(3) 0.002(4)
C15 0.076(5) 0.066(4) 0.070(4) 0.005(3) 0.005(4) 0.008(3)
C16 0.065(4) 0.070(4) 0.061(4) -0.005(3) 0.006(3) 0.002(3)
C21 0.067(4) 0.066(4) 0.057(4) 0.006(3) 0.006(3) 0.005(3)
C22 0.081(5) 0.074(5) 0.057(4) -0.006(3) 0.012(3) 0.000(4)
C23 0.105(6) 0.069(5) 0.071(5) -0.006(4) 0.014(4) 0.001(4)
C24 0.100(6) 0.069(5) 0.092(6) -0.005(4) 0.002(5) -0.015(4)
C25 0.090(6) 0.069(5) 0.093(6) 0.003(4) 0.012(4) -0.015(4)
C26 0.077(5) 0.070(5) 0.067(4) -0.001(3) 0.018(4) -0.001(3)
C31 0.061(4) 0.072(4) 0.050(3) -0.006(3) 0.009(3) 0.000(3)
C32 0.065(4) 0.084(5) 0.056(4) -0.001(3) 0.000(3) 0.004(4)
C33 0.065(4) 0.087(5) 0.066(4) -0.012(4) 0.011(3) -0.002(4)
C34 0.084(5) 0.090(5) 0.053(4) -0.002(4) 0.011(3) -0.006(4)
C35 0.073(5) 0.095(6) 0.051(4) 0.004(4) -0.004(3) 0.008(4)
C36 0.061(4) 0.085(5) 0.052(4) 0.001(3) -0.002(3) 0.002(3)
C41 0.071(4) 0.072(4) 0.058(4) 0.002(3) -0.005(3) -0.003(3)
C42 0.080(5) 0.094(6) 0.088(5) 0.020(5) -0.010(4) -0.013(4)
C43 0.064(4) 0.079(5) 0.065(4) 0.003(4) 0.010(3) 0.006(3)
C44 0.079(5) 0.105(7) 0.056(4) 0.008(4) -0.009(4) 0.013(5)
Au2 0.05809(18) 0.0699(2) 0.04902(16) 0.00233(10) 0.00618(11) -0.00192(11)
Cl2 0.0680(11) 0.0866(12) 0.0490(8) -0.0004(8) 0.0106(7) 0.0064(9)
C51 0.072(4) 0.074(4) 0.042(3) -0.013(3) 0.015(3) -0.007(3)
B2 0.070(5) 0.085(6) 0.041(4) 0.006(4) 0.002(3) -0.005(4)
P2 0.0573(10) 0.0696(10) 0.0459(8) -0.0036(7) 0.0070(7) -0.0025(8)
C52 0.073(5) 0.081(5) 0.072(4) -0.014(4) 0.006(4) -0.002(4)
C61 0.061(4) 0.067(4) 0.068(4) -0.004(3) 0.005(3) -0.008(3)
C62 0.066(4) 0.075(5) 0.068(4) 0.006(4) 0.004(3) 0.002(4)
C63 0.092(6) 0.082(5) 0.081(5) 0.017(4) 0.002(4) 0.001(5)
C64 0.079(5) 0.080(5) 0.105(6) 0.015(5) -0.012(5) 0.012(4)
C65 0.079(5) 0.084(6) 0.104(6) -0.004(5) 0.011(5) 0.007(4)
C66 0.068(4) 0.069(4) 0.087(5) 0.003(4) 0.014(4) 0.004(4)
C71 0.065(4) 0.066(4) 0.052(3) 0.001(3) 0.004(3) 0.004(3)
C72 0.072(4) 0.072(4) 0.052(3) 0.002(3) 0.007(3) 0.000(3)
C73 0.079(5) 0.072(4) 0.055(4) -0.009(3) 0.010(3) -0.009(4)
C74 0.089(5) 0.078(5) 0.075(5) -0.015(4) 0.018(4) -0.012(4)
C75 0.107(6) 0.067(4) 0.076(5) 0.001(4) 0.027(4) -0.014(4)
C76 0.084(5) 0.072(4) 0.051(3) 0.004(3) 0.011(3) -0.006(4)
C81 0.062(4) 0.080(5) 0.050(4) -0.002(3) 0.006(3) 0.000(3)
C82 0.062(4) 0.088(5) 0.051(4) -0.008(3) 0.003(3) 0.000(3)
C83 0.063(4) 0.090(5) 0.061(4) -0.005(4) 0.013(3) 0.003(4)
C84 0.080(5) 0.099(6) 0.053(4) -0.001(4) 0.010(3) 0.009(4)
C85 0.073(5) 0.110(6) 0.046(4) 0.002(4) 0.001(3) 0.010(4)
C86 0.054(4) 0.092(5) 0.055(4) -0.007(4) 0.005(3) -0.002(3)
C91 0.066(4) 0.095(6) 0.068(4) 0.014(4) 0.006(3) 0.000(4)
C92 0.145(9) 0.079(6) 0.140(9) 0.005(6) 0.047(7) -0.001(6)
C93 0.057(4) 0.094(6) 0.055(4) -0.003(4) 0.002(3) -0.004(4)
C94 0.070(5) 0.137(8) 0.056(4) -0.005(5) 0.001(4) -0.002(5)

loop_
_atom_type_symbol
_atom_type_description
_atom_type_scat_dispersion_real
_atom_type_scat_dispersion_imag
_atom_type_scat_source
C C 0.0033 0.0016 'International Tables Vol C Tables 4.2.6.8 and 6.1.1.4'
H H 0.0000 0.0000 'International Tables Vol C Tables 4.2.6.8 and 6.1.1.4'
Au Au -2.0133 8.8022 'International Tables Vol C Tables 4.2.6.8 and 6.1.1.4'
B B 0.0013 0.0007 'International Tables Vol C Tables 4.2.6.8 and 6.1.1.4'
Cl Cl 0.1484 0.1585 'International Tables Vol C Tables 4.2.6.8 and 6.1.1.4'
P P 0.1023 0.0942 'International Tables Vol C Tables 4.2.6.8 and 6.1.1.4'

loop_
_geom_angle_atom_site_label_1
_geom_angle_atom_site_label_2
_geom_angle_atom_site_label_3
_geom_angle
_geom_angle_site_symmetry_1
_geom_angle_site_symmetry_3
_geom_angle_publ_flag
Cl1 Au1 B1 141.0(2) . . ?
C1 Au1 Cl1 178.2(2) . . ?
C1 Au1 B1 39.7(3) . . ?
B1 C1 Au1 80.0(4) . . ?
B1 C1 P1 120.7(5) . . ?
B1 C1 C2 120.3(6) . . ?
P1 C1 Au1 109.0(3) . . ?
C2 C1 Au1 111.8(5) . . ?
C2 C1 P1 110.2(5) . . ?
C1 B1 Au1 60.4(4) . . ?
C1 B1 C41 124.4(6) . . ?
C1 B1 C43 118.7(7) . . ?
C41 B1 Au1 108.6(5) . . ?
C43 B1 Au1 110.7(5) . . ?
C43 B1 C41 116.0(7) . . ?
C1 P1 C11 117.3(3) . . ?
C1 P1 C21 109.5(3) . . ?
C1 P1 C31 110.2(3) . . ?
C21 P1 C11 105.2(3) . . ?
C31 P1 C11 106.5(3) . . ?
C31 P1 C21 107.7(3) . . ?
C1 C2 H2A 109.5 . . ?
C1 C2 H2B 109.5 . . ?
C1 C2 H2C 109.5 . . ?
H2A C2 H2B 109.5 . . ?
H2A C2 H2C 109.5 . . ?
H2B C2 H2C 109.5 . . ?
C12 C11 P1 119.9(6) . . ?
C12 C11 C16 119.4(6) . . ?
C16 C11 P1 120.6(5) . . ?
C11 C12 H12 119.9 . . ?
C13 C12 C11 120.3(7) . . ?
C13 C12 H12 119.9 . . ?
C12 C13 H13 120.0 . . ?
C12 C13 C14 120.0(7) . . ?
C14 C13 H13 120.0 . . ?
C13 C14 H14 120.2 . . ?
C15 C14 C13 119.6(7) . . ?
C15 C14 H14 120.2 . . ?
C14 C15 H15 119.1 . . ?
C14 C15 C16 121.7(7) . . ?
C16 C15 H15 119.1 . . ?
C11 C16 H16 120.5 . . ?
C15 C16 C11 119.0(6) . . ?
C15 C16 H16 120.5 . . ?
C22 C21 P1 119.6(5) . . ?
C26 C21 P1 121.7(6) . . ?
C26 C21 C22 118.4(7) . . ?
C21 C22 H22 119.7 . . ?
C23 C22 C21 120.6(7) . . ?
C23 C22 H22 119.7 . . ?
C22 C23 H23 119.5 . . ?
C22 C23 C24 121.1(8) . . ?
C24 C23 H23 119.5 . . ?
C23 C24 H24 120.3 . . ?
C25 C24 C23 119.3(8) . . ?
C25 C24 H24 120.3 . . ?
C24 C25 H25 120.1 . . ?
C24 C25 C26 119.8(7) . . ?
C26 C25 H25 120.1 . . ?
C21 C26 C25 120.8(7) . . ?
C21 C26 H26 119.6 . . ?
C25 C26 H26 119.6 . . ?
C32 C31 P1 121.2(5) . . ?
C36 C31 P1 120.2(5) . . ?
C36 C31 C32 118.6(6) . . ?
C31 C32 H32 119.5 . . ?
C33 C32 C31 121.0(7) . . ?
C33 C32 H32 119.5 . . ?
C32 C33 H33 120.2 . . ?
C32 C33 C34 119.7(7) . . ?
C34 C33 H33 120.2 . . ?
C33 C34 H34 119.8 . . ?
C33 C34 C35 120.3(6) . . ?
C35 C34 H34 119.8 . . ?
C34 C35 H35 119.8 . . ?
C36 C35 C34 120.4(7) . . ?
C36 C35 H35 119.8 . . ?
C31 C36 H36 120.0 . . ?
C35 C36 C31 119.9(7) . . ?
C35 C36 H36 120.0 . . ?
B1 C41 H41A 108.1 . . ?
B1 C41 H41B 108.1 . . ?
H41A C41 H41B 107.3 . . ?
C42 C41 B1 116.6(6) . . ?
C42 C41 H41A 108.1 . . ?
C42 C41 H41B 108.1 . . ?
C41 C42 H42A 109.5 . . ?
C41 C42 H42B 109.5 . . ?
C41 C42 H42C 109.5 . . ?
H42A C42 H42B 109.5 . . ?
H42A C42 H42C 109.5 . . ?
H42B C42 H42C 109.5 . . ?
B1 C43 H43A 109.5 . . ?
B1 C43 H43B 109.5 . . ?
H43A C43 H43B 108.1 . . ?
C44 C43 B1 110.7(6) . . ?
C44 C43 H43A 109.5 . . ?
C44 C43 H43B 109.5 . . ?
C43 C44 H44A 109.5 . . ?
C43 C44 H44B 109.5 . . ?
C43 C44 H44C 109.5 . . ?
H44A C44 H44B 109.5 . . ?
H44A C44 H44C 109.5 . . ?
H44B C44 H44C 109.5 . . ?
Cl2 Au2 B2 142.7(2) . . ?
C51 Au2 Cl2 176.5(2) . . ?
C51 Au2 B2 39.4(3) . . ?
B2 C51 Au2 80.1(4) . . ?
B2 C51 P2 120.3(6) . . ?
P2 C51 Au2 109.4(3) . . ?
C52 C51 Au2 109.8(5) . . ?
C52 C51 B2 120.2(6) . . ?
C52 C51 P2 111.4(5) . . ?
C51 B2 Au2 60.5(3) . . ?
C51 B2 C91 124.2(7) . . ?
C51 B2 C93 120.0(7) . . ?
C91 B2 Au2 109.8(5) . . ?
C93 B2 Au2 108.2(5) . . ?
C93 B2 C91 115.1(7) . . ?
C51 P2 C61 110.7(3) . . ?
C51 P2 C71 117.1(3) . . ?
C51 P2 C81 110.0(3) . . ?
C61 P2 C71 105.4(3) . . ?
C61 P2 C81 107.2(3) . . ?
C81 P2 C71 105.9(3) . . ?
C51 C52 H52A 109.5 . . ?
C51 C52 H52B 109.5 . . ?
C51 C52 H52C 109.5 . . ?
H52A C52 H52B 109.5 . . ?
H52A C52 H52C 109.5 . . ?
H52B C52 H52C 109.5 . . ?
C62 C61 P2 119.0(5) . . ?
C66 C61 P2 123.3(6) . . ?
C66 C61 C62 117.6(7) . . ?
C61 C62 H62 119.5 . . ?
C63 C62 C61 121.0(7) . . ?
C63 C62 H62 119.5 . . ?
C62 C63 H63 120.3 . . ?
C62 C63 C64 119.4(8) . . ?
C64 C63 H63 120.3 . . ?
C63 C64 H64 120.1 . . ?
C65 C64 C63 119.9(8) . . ?
C65 C64 H64 120.1 . . ?
C64 C65 H65 119.6 . . ?
C66 C65 C64 120.7(8) . . ?
C66 C65 H65 119.6 . . ?
C61 C66 H66 119.3 . . ?
C65 C66 C61 121.3(8) . . ?
C65 C66 H66 119.3 . . ?
C72 C71 P2 119.3(6) . . ?
C72 C71 C76 117.7(7) . . ?
C76 C71 P2 122.9(5) . . ?
C71 C72 H72 119.3 . . ?
C73 C72 C71 121.4(7) . . ?
C73 C72 H72 119.3 . . ?
C72 C73 H73 119.7 . . ?
C74 C73 C72 120.6(7) . . ?
C74 C73 H73 119.7 . . ?
C73 C74 H74 120.3 . . ?
C73 C74 C75 119.3(8) . . ?
C75 C74 H74 120.3 . . ?
C74 C75 H75 120.0 . . ?
C76 C75 C74 120.1(7) . . ?
C76 C75 H75 120.0 . . ?
C71 C76 H76 119.5 . . ?
C75 C76 C71 121.0(6) . . ?
C75 C76 H76 119.5 . . ?
C82 C81 P2 121.3(5) . . ?
C82 C81 C86 119.4(6) . . ?
C86 C81 P2 119.3(5) . . ?
C81 C82 H82 120.1 . . ?
C81 C82 C83 119.8(6) . . ?
C83 C82 H82 120.1 . . ?
C82 C83 H83 119.9 . . ?
C84 C83 C82 120.2(7) . . ?
C84 C83 H83 119.9 . . ?
C83 C84 H84 119.5 . . ?
C83 C84 C85 121.0(7) . . ?
C85 C84 H84 119.5 . . ?
C84 C85 H85 120.3 . . ?
C86 C85 C84 119.4(7) . . ?
C86 C85 H85 120.3 . . ?
C81 C86 H86 119.9 . . ?
C85 C86 C81 120.3(7) . . ?
C85 C86 H86 119.9 . . ?
B2 C91 H91A 108.3 . . ?
B2 C91 H91B 108.3 . . ?
H91A C91 H91B 107.4 . . ?
C92 C91 B2 115.8(6) . . ?
C92 C91 H91A 108.3 . . ?
C92 C91 H91B 108.3 . . ?
C91 C92 H92A 109.5 . . ?
C91 C92 H92B 109.5 . . ?
C91 C92 H92C 109.5 . . ?
H92A C92 H92B 109.5 . . ?
H92A C92 H92C 109.5 . . ?
H92B C92 H92C 109.5 . . ?
B2 C93 H93A 109.7 . . ?
B2 C93 H93B 109.7 . . ?
H93A C93 H93B 108.2 . . ?
C94 C93 B2 109.9(6) . . ?
C94 C93 H93A 109.7 . . ?
C94 C93 H93B 109.7 . . ?
C93 C94 H94A 109.5 . . ?
C93 C94 H94B 109.5 . . ?
C93 C94 H94C 109.5 . . ?
H94A C94 H94B 109.5 . . ?
H94A C94 H94C 109.5 . . ?
H94B C94 H94C 109.5 . . ?

loop_
_geom_bond_atom_site_label_1
_geom_bond_atom_site_label_2
_geom_bond_distance
_geom_bond_site_symmetry_2
_geom_bond_publ_flag
Au1 Cl1 2.2774(18) . ?
Au1 C1 2.113(6) . ?
Au1 B1 2.394(8) . ?
C1 B1 1.552(11) . ?
C1 P1 1.782(7) . ?
C1 C2 1.552(10) . ?
B1 C41 1.601(11) . ?
B1 C43 1.601(11) . ?
P1 C11 1.821(7) . ?
P1 C21 1.821(7) . ?
P1 C31 1.808(6) . ?
C2 H2A 0.9800 . ?
C2 H2B 0.9800 . ?
C2 H2C 0.9800 . ?
C11 C12 1.392(9) . ?
C11 C16 1.407(9) . ?
C12 H12 0.9500 . ?
C12 C13 1.391(9) . ?
C13 H13 0.9500 . ?
C13 C14 1.392(11) . ?
C14 H14 0.9500 . ?
C14 C15 1.365(10) . ?
C15 H15 0.9500 . ?
C15 C16 1.387(9) . ?
C16 H16 0.9500 . ?
C21 C22 1.410(9) . ?
C21 C26 1.383(9) . ?
C22 H22 0.9500 . ?
C22 C23 1.353(11) . ?
C23 H23 0.9500 . ?
C23 C24 1.389(11) . ?
C24 H24 0.9500 . ?
C24 C25 1.386(11) . ?
C25 H25 0.9500 . ?
C25 C26 1.392(11) . ?
C26 H26 0.9500 . ?
C31 C32 1.401(9) . ?
C31 C36 1.385(10) . ?
C32 H32 0.9500 . ?
C32 C33 1.365(9) . ?
C33 H33 0.9500 . ?
C33 C34 1.366(10) . ?
C34 H34 0.9500 . ?
C34 C35 1.384(10) . ?
C35 H35 0.9500 . ?
C35 C36 1.373(10) . ?
C36 H36 0.9500 . ?
C41 H41A 0.9900 . ?
C41 H41B 0.9900 . ?
C41 C42 1.514(9) . ?
C42 H42A 0.9800 . ?
C42 H42B 0.9800 . ?
C42 H42C 0.9800 . ?
C43 H43A 0.9900 . ?
C43 H43B 0.9900 . ?
C43 C44 1.541(10) . ?
C44 H44A 0.9800 . ?
C44 H44B 0.9800 . ?
C44 H44C 0.9800 . ?
Au2 Cl2 2.2786(17) . ?
Au2 C51 2.136(6) . ?
Au2 B2 2.418(7) . ?
C51 B2 1.558(11) . ?
C51 P2 1.772(7) . ?
C51 C52 1.542(10) . ?
B2 C91 1.597(12) . ?
B2 C93 1.589(11) . ?
P2 C61 1.807(8) . ?
P2 C71 1.812(7) . ?
P2 C81 1.808(7) . ?
C52 H52A 0.9800 . ?
C52 H52B 0.9800 . ?
C52 H52C 0.9800 . ?
C61 C62 1.413(10) . ?
C61 C66 1.385(9) . ?
C62 H62 0.9500 . ?
C62 C63 1.383(10) . ?
C63 H63 0.9500 . ?
C63 C64 1.386(11) . ?
C64 H64 0.9500 . ?
C64 C65 1.378(11) . ?
C65 H65 0.9500 . ?
C65 C66 1.368(11) . ?
C66 H66 0.9500 . ?
C71 C72 1.392(9) . ?
C71 C76 1.394(9) . ?
C72 H72 0.9500 . ?
C72 C73 1.372(9) . ?
C73 H73 0.9500 . ?
C73 C74 1.366(10) . ?
C74 H74 0.9500 . ?
C74 C75 1.398(10) . ?
C75 H75 0.9500 . ?
C75 C76 1.372(10) . ?
C76 H76 0.9500 . ?
C81 C82 1.381(10) . ?
C81 C86 1.404(10) . ?
C82 H82 0.9500 . ?
C82 C83 1.406(9) . ?
C83 H83 0.9500 . ?
C83 C84 1.358(10) . ?
C84 H84 0.9500 . ?
C84 C85 1.387(11) . ?
C85 H85 0.9500 . ?
C85 C86 1.386(10) . ?
C86 H86 0.9500 . ?
C91 H91A 0.9900 . ?
C91 H91B 0.9900 . ?
C91 C92 1.504(11) . ?
C92 H92A 0.9800 . ?
C92 H92B 0.9800 . ?
C92 H92C 0.9800 . ?
C93 H93A 0.9900 . ?
C93 H93B 0.9900 . ?
C93 C94 1.516(10) . ?
C94 H94A 0.9800 . ?
C94 H94B 0.9800 . ?
C94 H94C 0.9800 . ?
